data_7204887
loop_
_publ_author_name
'Bacchi, Alessia'
'Bosetti, Elsa'
'Carcelli, Mauro'
'Pelagatti, Paolo'
'Rogolino, Dominga'

_publ_section_title
;
 Deconvolution of supramolecular tectons and analysis of the structural
 role of the anions for two ?wheel-and-axle? silver complexes
;
_journal_issue 31
_journal_name_full CrystEngComm
_journal_page_first 177
_journal_paper_doi 10.1039/b405940a
_journal_volume 6
_journal_year 2004
_chemical_formula_sum 'C36 H30 Ag B F4 N2 O2'
_chemical_formula_weight 717.30
_chemical_name_systematic
;
?
;
_space_group_IT_number 2
_symmetry_cell_setting triclinic
_symmetry_space_group_name_Hall '-P 1'
_symmetry_space_group_name_H-M 'P -1'
_atom_sites_solution_hydrogens difmap
_atom_sites_solution_primary direct
_atom_sites_solution_secondary difmap
_audit_creation_method SHELXL-97
_cell_angle_alpha 112.2450(10)
_cell_angle_beta 112.2240(10)
_cell_angle_gamma 91.3010(10)
_cell_formula_units_Z 2
_cell_length_a 11.9013(7)
_cell_length_b 11.9578(7)
_cell_length_c 13.8143(8)
_cell_measurement_reflns_used 4290
_cell_measurement_temperature 293(2)
_cell_measurement_theta_max 55.4
_cell_measurement_theta_min 4.8
_cell_volume 1652.59(17)
_computing_cell_refinement
;
SAINT: SAX, Area Detector Integration, Siemens Analytical instruments
INC., Madison, Wisconsin, USA.
;
_computing_data_collection
;
SAINT: SAX, Area Detector Integration, Siemens Analytical instruments
INC., Madison, Wisconsin, USA.
;
_computing_data_reduction
;
SAINT: SAX, Area Detector Integration, Siemens Analytical instruments
INC., Madison, Wisconsin, USA.
SADABS: Siemens Area Detector Absorption Correction Software,
Sheldrick G., 1996, University of Goettingen, Germany.
;
_computing_molecular_graphics 'Ortep-3 for Windows (Farrugia, 1997)'
_computing_publication_material 'PARST -  M. Nardelli, J. Appl. Crystallogr. 1995, 28, 659'
_computing_structure_refinement 'SHELXL-97 (Sheldrick, 1997)'
_computing_structure_solution 'SIR97 (Altomare et al., 1997)'
_diffrn_ambient_temperature 293(2)
_diffrn_detector_area_resol_mean 8.2
_diffrn_measured_fraction_theta_full 0.995
_diffrn_measured_fraction_theta_max 0.995
_diffrn_measurement_device_type 'Bruker AXS CCD diffractometer'
_diffrn_measurement_method '\w scan'
_diffrn_radiation_monochromator graphite
_diffrn_radiation_source 'fine-focus sealed tube'
_diffrn_radiation_type MoK\a
_diffrn_radiation_wavelength 0.71069
_diffrn_reflns_av_R_equivalents 0.0216
_diffrn_reflns_av_sigmaI/netI 0.0253
_diffrn_reflns_limit_h_max 15
_diffrn_reflns_limit_h_min -15
_diffrn_reflns_limit_k_max 15
_diffrn_reflns_limit_k_min -15
_diffrn_reflns_limit_l_max 18
_diffrn_reflns_limit_l_min -18
_diffrn_reflns_number 22365
_diffrn_reflns_theta_full 28.30
_diffrn_reflns_theta_max 28.30
_diffrn_reflns_theta_min 1.75
_diffrn_standards_decay_% 0
_exptl_absorpt_coefficient_mu 0.667
_exptl_absorpt_correction_T_max 1.000
_exptl_absorpt_correction_T_min 0.8136
_exptl_absorpt_correction_type 'symmetry-related measurements'
_exptl_absorpt_process_details 'according to procedures implemented in the SADABS package'
_exptl_crystal_colour colorless
_exptl_crystal_density_diffrn 1.442
_exptl_crystal_density_method 'not measured'
_exptl_crystal_description 'thin platelet'
_exptl_crystal_F_000 728
_exptl_crystal_size_max 0.12
_exptl_crystal_size_mid 0.08
_exptl_crystal_size_min 0.02
_refine_diff_density_max 0.274
_refine_diff_density_min -0.228
_refine_diff_density_rms 0.041
_refine_ls_extinction_method none
_refine_ls_goodness_of_fit_ref 0.942
_refine_ls_hydrogen_treatment mixed
_refine_ls_matrix_type full
_refine_ls_number_parameters 538
_refine_ls_number_reflns 8176
_refine_ls_number_restraints 0
_refine_ls_restrained_S_all 0.942
_refine_ls_R_factor_all 0.0465
_refine_ls_R_factor_gt 0.0294
_refine_ls_shift/su_max 0.038
_refine_ls_shift/su_mean 0.001
_refine_ls_structure_factor_coef Fsqd
_refine_ls_weighting_details 'calc w=1/[\s^2^(Fo^2^)+(0.0486P)^2^+0.0000P] where P=(Fo^2^+2Fc^2^)/3'
_refine_ls_weighting_scheme calc
_refine_ls_wR_factor_gt 0.0749
_refine_ls_wR_factor_ref 0.0824
_reflns_number_gt 5905
_reflns_number_total 8176
_reflns_threshold_expression >2sigma(I)
_cod_data_source_file b405940a.txt
_cod_data_source_block '[Ag(LOH)2]BF4'
_cod_original_sg_symbol_H-M P-1
_cod_database_code 7204887

loop_
_symmetry_equiv_pos_as_xyz
'x, y, z'
'-x, -y, -z'

loop_
_atom_site_label
_atom_site_type_symbol
_atom_site_fract_x
_atom_site_fract_y
_atom_site_fract_z
_atom_site_U_iso_or_equiv
_atom_site_adp_type
_atom_site_occupancy
_atom_site_symmetry_multiplicity
_atom_site_calc_flag
_atom_site_refinement_flags
_atom_site_disorder_assembly
_atom_site_disorder_group
Ag1 Ag 0.5000 0.5000 0.5000 0.05931(8) Uani 1 2 d S . .
N1 N 0.54787(14) 0.40530(14) 0.60900(13) 0.0503(3) Uani 1 1 d . . .
O1 O 0.6143(2) 0.09619(14) 0.76368(15) 0.0931(7) Uani 1 1 d . . .
C1 C 0.6326(2) 0.22304(18) 0.83762(17) 0.0625(5) Uani 1 1 d . . .
C2 C 0.60335(19) 0.28769(16) 0.75658(15) 0.0525(4) Uani 1 1 d . . .
C3 C 0.6336(3) 0.41353(19) 0.79692(19) 0.0808(8) Uani 1 1 d . . .
C4 C 0.6036(2) 0.46811(19) 0.72171(18) 0.0707(6) Uani 1 1 d . . .
C5 C 0.5210(2) 0.2838(2) 0.5699(2) 0.0678(6) Uani 1 1 d . . .
C6 C 0.5467(2) 0.2230(2) 0.63996(18) 0.0662(6) Uani 1 1 d . . .
C7 C 0.5460(2) 0.23969(18) 0.89757(17) 0.0610(5) Uani 1 1 d . . .
C8 C 0.4505(4) 0.3012(3) 0.8785(3) 0.0936(10) Uani 1 1 d . . .
C9 C 0.3756(4) 0.3142(3) 0.9370(3) 0.1122(12) Uani 1 1 d . . .
C10 C 0.3973(4) 0.2667(3) 1.0163(3) 0.0986(11) Uani 1 1 d . . .
C11 C 0.4894(3) 0.2007(3) 1.0338(2) 0.0936(10) Uani 1 1 d . . .
C12 C 0.5637(3) 0.1881(2) 0.9762(2) 0.0770(7) Uani 1 1 d . . .
C13 C 0.7666(2) 0.2741(2) 0.9241(2) 0.0746(6) Uani 1 1 d . . .
C14 C 0.8011(3) 0.3708(3) 1.0302(3) 0.0886(8) Uani 1 1 d . . .
C15 C 0.9235(4) 0.4217(5) 1.1033(4) 0.1238(14) Uani 1 1 d . . .
C16 C 1.0145(5) 0.3744(8) 1.0663(7) 0.155(3) Uani 1 1 d . . .
C17 C 0.9815(5) 0.2789(7) 0.9658(7) 0.152(2) Uani 1 1 d . . .
C18 C 0.8601(4) 0.2290(5) 0.8933(4) 0.1197(13) Uani 1 1 d . . .
B B 0.6907(2) -0.18264(18) 0.76877(18) 0.0492(4) Uani 1 1 d . . .
F1 F 0.73145(14) -0.15375(14) 0.69911(12) 0.0884(4) Uani 1 1 d . . .
F2 F 0.57573(11) -0.26155(12) 0.70179(12) 0.0770(4) Uani 1 1 d . . .
F3 F 0.77168(11) -0.24092(12) 0.82569(12) 0.0753(3) Uani 1 1 d . . .
F4 F 0.67701(15) -0.07818(11) 0.84853(11) 0.0778(4) Uani 1 1 d . . .
H8 H 0.431(3) 0.321(3) 0.830(2) 0.084(9) Uiso 1 1 d . . .
H6 H 0.526(2) 0.141(2) 0.607(2) 0.099(9) Uiso 1 1 d . . .
H1O H 0.623(3) 0.063(3) 0.800(2) 0.098(10) Uiso 1 1 d . . .
H10 H 0.348(3) 0.273(3) 1.051(2) 0.107(10) Uiso 1 1 d . . .
H4 H 0.628(2) 0.553(3) 0.747(2) 0.107(9) Uiso 1 1 d . . .
H3 H 0.681(3) 0.463(3) 0.874(3) 0.104(9) Uiso 1 1 d . . .
H11 H 0.507(3) 0.167(3) 1.089(3) 0.121(11) Uiso 1 1 d . . .
H14 H 0.747(3) 0.409(3) 1.061(2) 0.092(10) Uiso 1 1 d . . .
H5 H 0.490(2) 0.238(2) 0.496(2) 0.086(8) Uiso 1 1 d . . .
H12 H 0.630(3) 0.155(2) 0.995(2) 0.092(9) Uiso 1 1 d . . .
H15 H 0.938(3) 0.499(3) 1.168(3) 0.093(10) Uiso 1 1 d . . .
H9 H 0.315(3) 0.353(3) 0.922(3) 0.125(12) Uiso 1 1 d . . .
H17 H 1.033(5) 0.245(5) 0.923(5) 0.23(3) Uiso 1 1 d . . .
H18 H 0.840(3) 0.173(3) 0.819(3) 0.111(12) Uiso 1 1 d . . .
H16 H 1.076(4) 0.423(4) 1.116(4) 0.16(2) Uiso 1 1 d . . .
Ag2 Ag 0.0000 0.0000 1.0000 0.06773(8) Uani 1 2 d S . .
N2 N 0.07453(14) -0.06587(14) 0.87570(12) 0.0534(4) Uani 1 1 d . . .
O2 O 0.37066(14) -0.14342(16) 0.70234(15) 0.0728(4) Uani 1 1 d . . .
C19 C 0.24267(16) -0.20158(18) 0.63531(15) 0.0532(4) Uani 1 1 d . . .
C20 C 0.18184(15) -0.15566(17) 0.71965(14) 0.0451(4) Uani 1 1 d . . .
C21 C 0.07860(18) -0.2230(2) 0.70880(17) 0.0599(5) Uani 1 1 d . . .
C22 C 0.02764(19) -0.17608(19) 0.78682(18) 0.0623(5) Uani 1 1 d . . .
C23 C 0.1738(2) -0.00010(19) 0.88544(16) 0.0588(5) Uani 1 1 d . . .
C24 C 0.22859(19) -0.0408(2) 0.81034(16) 0.0556(5) Uani 1 1 d . . .
C25 C 0.1856(2) -0.1532(2) 0.54254(18) 0.0718(6) Uani 1 1 d . . .
C26 C 0.0625(3) -0.1867(4) 0.4724(3) 0.1038(10) Uani 1 1 d . . .
C27 C 0.0090(5) -0.1424(6) 0.3873(3) 0.1400(17) Uani 1 1 d . . .
C28 C 0.0835(6) -0.0623(5) 0.3774(4) 0.151(2) Uani 1 1 d . . .
C29 C 0.2063(6) -0.0268(5) 0.4476(5) 0.1454(17) Uani 1 1 d . . .
C30 C 0.2586(4) -0.0709(3) 0.5316(3) 0.1014(9) Uani 1 1 d . . .
C31 C 0.23265(17) -0.34107(19) 0.58758(17) 0.0587(5) Uani 1 1 d . . .
C32 C 0.2602(2) -0.3979(2) 0.6617(2) 0.0790(7) Uani 1 1 d . . .
C33 C 0.2583(3) -0.5240(3) 0.6212(3) 0.0995(10) Uani 1 1 d . . .
C34 C 0.2299(2) -0.5933(3) 0.5070(3) 0.0952(10) Uani 1 1 d . . .
C35 C 0.2060(3) -0.5379(3) 0.4343(3) 0.0952(10) Uani 1 1 d . . .
C36 C 0.2062(2) -0.4129(2) 0.4723(2) 0.0756(7) Uani 1 1 d . . .
H22 H -0.046(2) -0.2202(19) 0.7864(18) 0.063(6) Uiso 1 1 d . . .
H21 H 0.043(2) -0.301(2) 0.652(2) 0.070(6) Uiso 1 1 d . . .
H35 H 0.177(2) -0.582(2) 0.352(2) 0.077(7) Uiso 1 1 d . . .
H24 H 0.301(2) 0.008(2) 0.8249(18) 0.068(6) Uiso 1 1 d . . .
H23 H 0.211(2) 0.083(2) 0.957(2) 0.074(7) Uiso 1 1 d . . .
H32 H 0.279(2) -0.347(2) 0.741(2) 0.081(7) Uiso 1 1 d . . .
H2O H 0.410(2) -0.189(2) 0.6903(19) 0.063(7) Uiso 1 1 d . . .
H33 H 0.272(2) -0.556(2) 0.671(2) 0.081(8) Uiso 1 1 d . . .
H36 H 0.189(3) -0.365(3) 0.424(2) 0.105(10) Uiso 1 1 d . . .
H34 H 0.227(3) -0.678(3) 0.485(3) 0.111(10) Uiso 1 1 d . . .
H27 H -0.080(4) -0.200(3) 0.344(3) 0.130(14) Uiso 1 1 d . . .
H26 H 0.013(2) -0.255(2) 0.4680(19) 0.063(7) Uiso 1 1 d . . .
H30 H 0.363(4) -0.044(4) 0.594(4) 0.162(15) Uiso 1 1 d . . .
H28 H 0.036(4) -0.043(4) 0.303(4) 0.207(18) Uiso 1 1 d . . .
H29 H 0.253(5) 0.033(5) 0.429(5) 0.22(2) Uiso 1 1 d . . .

loop_
_atom_site_aniso_label
_atom_site_aniso_U_11
_atom_site_aniso_U_22
_atom_site_aniso_U_33
_atom_site_aniso_U_23
_atom_site_aniso_U_13
_atom_site_aniso_U_12
Ag1 0.07504(15) 0.06467(14) 0.05382(12) 0.04113(11) 0.02586(10) 0.02180(11)
N1 0.0580(9) 0.0532(9) 0.0496(8) 0.0312(7) 0.0225(7) 0.0135(7)
O1 0.183(2) 0.0534(9) 0.0761(11) 0.0421(9) 0.0707(12) 0.0493(11)
C1 0.1004(16) 0.0512(11) 0.0573(11) 0.0358(9) 0.0405(11) 0.0312(11)
C2 0.0763(12) 0.0481(10) 0.0501(10) 0.0305(8) 0.0331(9) 0.0226(9)
C3 0.144(2) 0.0458(11) 0.0428(11) 0.0225(9) 0.0249(13) 0.0149(13)
C4 0.1114(19) 0.0436(11) 0.0510(11) 0.0270(9) 0.0210(11) 0.0074(11)
C5 0.0908(17) 0.0577(13) 0.0474(11) 0.0256(10) 0.0178(11) 0.0121(11)
C6 0.0947(16) 0.0438(11) 0.0561(12) 0.0248(9) 0.0239(11) 0.0110(10)
C7 0.0922(15) 0.0471(10) 0.0477(10) 0.0222(9) 0.0312(10) 0.0076(10)
C8 0.148(3) 0.0868(18) 0.107(2) 0.0650(18) 0.088(2) 0.0556(19)
C9 0.164(3) 0.094(2) 0.140(3) 0.060(2) 0.112(3) 0.055(2)
C10 0.150(3) 0.0676(16) 0.0835(19) 0.0106(14) 0.077(2) -0.0137(18)
C11 0.120(2) 0.097(2) 0.0508(13) 0.0299(13) 0.0270(14) -0.0319(18)
C12 0.0914(18) 0.0817(16) 0.0569(13) 0.0409(12) 0.0192(12) -0.0052(14)
C13 0.0945(17) 0.0859(16) 0.0830(16) 0.0658(15) 0.0452(14) 0.0408(14)
C14 0.0773(18) 0.102(2) 0.090(2) 0.0603(18) 0.0184(16) 0.0138(16)
C15 0.099(3) 0.139(4) 0.122(3) 0.082(3) 0.009(2) 0.008(2)
C16 0.081(3) 0.207(6) 0.205(6) 0.155(6) 0.018(4) 0.031(4)
C17 0.110(4) 0.227(7) 0.203(6) 0.156(5) 0.082(4) 0.087(4)
C18 0.129(3) 0.164(4) 0.141(3) 0.113(3) 0.080(3) 0.092(3)
B 0.0550(12) 0.0428(10) 0.0507(11) 0.0216(9) 0.0208(9) 0.0141(9)
F1 0.1105(11) 0.1027(10) 0.0878(9) 0.0561(8) 0.0606(8) 0.0312(9)
F2 0.0574(7) 0.0681(8) 0.0816(8) 0.0215(7) 0.0149(6) 0.0104(6)
F3 0.0603(7) 0.0810(8) 0.0983(9) 0.0568(8) 0.0269(6) 0.0289(6)
F4 0.1282(11) 0.0491(6) 0.0557(7) 0.0213(5) 0.0380(7) 0.0290(7)
Ag2 0.07496(16) 0.07922(16) 0.05247(13) 0.01456(11) 0.04336(11) 0.01094(12)
N2 0.0555(9) 0.0583(9) 0.0440(8) 0.0119(7) 0.0282(7) 0.0064(7)
O2 0.0451(8) 0.0697(10) 0.0951(12) 0.0189(9) 0.0366(8) 0.0089(7)
C19 0.0439(10) 0.0645(11) 0.0489(10) 0.0145(9) 0.0263(8) 0.0112(8)
C20 0.0389(9) 0.0554(10) 0.0374(8) 0.0145(7) 0.0170(7) 0.0100(7)
C21 0.0503(11) 0.0570(12) 0.0538(11) 0.0002(9) 0.0268(9) -0.0029(9)
C22 0.0560(11) 0.0604(12) 0.0634(12) 0.0084(10) 0.0362(10) -0.0017(9)
C23 0.0657(12) 0.0579(12) 0.0417(10) 0.0060(9) 0.0266(9) 0.0006(10)
C24 0.0518(11) 0.0600(12) 0.0473(10) 0.0110(9) 0.0249(9) -0.0025(9)
C25 0.0810(16) 0.0935(17) 0.0547(12) 0.0285(11) 0.0436(12) 0.0376(13)
C26 0.090(2) 0.157(3) 0.0698(17) 0.053(2) 0.0331(16) 0.038(2)
C27 0.141(4) 0.213(5) 0.084(2) 0.076(3) 0.049(3) 0.084(4)
C28 0.211(5) 0.202(5) 0.104(3) 0.100(3) 0.091(4) 0.114(4)
C29 0.206(5) 0.166(4) 0.147(4) 0.111(4) 0.109(4) 0.082(4)
C30 0.131(3) 0.107(2) 0.107(2) 0.0608(19) 0.074(2) 0.037(2)
C31 0.0410(10) 0.0667(12) 0.0554(11) 0.0087(9) 0.0238(8) 0.0098(9)
C32 0.0783(16) 0.0694(15) 0.0737(16) 0.0174(13) 0.0280(13) 0.0268(12)
C33 0.092(2) 0.080(2) 0.116(3) 0.037(2) 0.0359(19) 0.0349(16)
C34 0.0632(15) 0.0593(16) 0.123(3) -0.0016(17) 0.0391(17) 0.0084(13)
C35 0.0796(18) 0.0786(19) 0.087(2) -0.0132(16) 0.0433(16) -0.0051(14)
C36 0.0649(14) 0.0744(15) 0.0670(14) 0.0003(12) 0.0372(12) -0.0011(11)

loop_
_atom_type_symbol
_atom_type_description
_atom_type_scat_dispersion_real
_atom_type_scat_dispersion_imag
_atom_type_scat_source
C C 0.0033 0.0016 'International Tables Vol C Tables 4.2.6.8 and 6.1.1.4'
H H 0.0000 0.0000 'International Tables Vol C Tables 4.2.6.8 and 6.1.1.4'
B B 0.0013 0.0007 'International Tables Vol C Tables 4.2.6.8 and 6.1.1.4'
N N 0.0061 0.0033 'International Tables Vol C Tables 4.2.6.8 and 6.1.1.4'
O O 0.0106 0.0060 'International Tables Vol C Tables 4.2.6.8 and 6.1.1.4'
F F 0.0171 0.0103 'International Tables Vol C Tables 4.2.6.8 and 6.1.1.4'
Ag Ag -0.8971 1.1015 'International Tables Vol C Tables 4.2.6.8 and 6.1.1.4'

loop_
_geom_angle_atom_site_label_1
_geom_angle_atom_site_label_2
_geom_angle_atom_site_label_3
_geom_angle
_geom_angle_site_symmetry_1
_geom_angle_site_symmetry_3
_geom_angle_publ_flag
N1 Ag1 N1 180.00(6) . 2_666 ?
C4 N1 C5 116.59(16) . . ?
C4 N1 Ag1 119.98(13) . . ?
C5 N1 Ag1 123.39(13) . . ?
O1 C1 C13 111.66(19) . . ?
O1 C1 C7 109.80(18) . . ?
C13 C1 C7 111.32(17) . . ?
O1 C1 C2 104.10(15) . . ?
C13 C1 C2 107.58(16) . . ?
C7 C1 C2 112.17(16) . . ?
C6 C2 C3 116.36(17) . . ?
C6 C2 C1 121.52(17) . . ?
C3 C2 C1 122.12(17) . . ?
C4 C3 C2 120.4(2) . . ?
N1 C4 C3 123.1(2) . . ?
N1 C5 C6 123.6(2) . . ?
C2 C6 C5 120.0(2) . . ?
C8 C7 C12 117.4(2) . . ?
C8 C7 C1 124.09(18) . . ?
C12 C7 C1 118.5(2) . . ?
C7 C8 C9 121.2(3) . . ?
C10 C9 C8 120.3(4) . . ?
C9 C10 C11 119.5(3) . . ?
C10 C11 C12 120.1(3) . . ?
C11 C12 C7 121.3(3) . . ?
C14 C13 C18 117.5(3) . . ?
C14 C13 C1 122.9(2) . . ?
C18 C13 C1 119.5(3) . . ?
C13 C14 C15 121.7(4) . . ?
C14 C15 C16 118.5(5) . . ?
C17 C16 C15 119.8(5) . . ?
C16 C17 C18 121.5(5) . . ?
C17 C18 C13 121.0(5) . . ?
F1 B F3 111.11(17) . . ?
F1 B F4 110.79(16) . . ?
F3 B F4 109.17(16) . . ?
F1 B F2 109.23(17) . . ?
F3 B F2 108.44(15) . . ?
F4 B F2 108.01(17) . . ?
N2 Ag2 N2 180.00(5) . 2_557 ?
C22 N2 C23 116.85(16) . . ?
C22 N2 Ag2 121.83(13) . . ?
C23 N2 Ag2 121.28(12) . . ?
O2 C19 C31 108.99(15) . . ?
O2 C19 C20 104.91(14) . . ?
C31 C19 C20 112.04(16) . . ?
O2 C19 C25 109.01(17) . . ?
C31 C19 C25 114.05(16) . . ?
C20 C19 C25 107.42(15) . . ?
C24 C20 C21 116.70(16) . . ?
C24 C20 C19 120.02(16) . . ?
C21 C20 C19 123.27(16) . . ?
C22 C21 C20 120.47(18) . . ?
N2 C22 C21 122.64(18) . . ?
N2 C23 C24 123.50(18) . . ?
C23 C24 C20 119.83(18) . . ?
C26 C25 C30 118.8(3) . . ?
C26 C25 C19 121.0(3) . . ?
C30 C25 C19 120.2(2) . . ?
C25 C26 C27 121.5(4) . . ?
C28 C27 C26 118.5(5) . . ?
C29 C28 C27 120.7(4) . . ?
C28 C29 C30 120.5(5) . . ?
C25 C30 C29 120.0(4) . . ?
C32 C31 C36 118.1(2) . . ?
C32 C31 C19 119.46(18) . . ?
C36 C31 C19 122.3(2) . . ?
C31 C32 C33 120.5(3) . . ?
C34 C33 C32 120.4(4) . . ?
C35 C34 C33 119.5(3) . . ?
C34 C35 C36 121.1(3) . . ?
C35 C36 C31 120.4(3) . . ?

loop_
_geom_bond_atom_site_label_1
_geom_bond_atom_site_label_2
_geom_bond_distance
_geom_bond_site_symmetry_2
_geom_bond_publ_flag
Ag1 N1 2.1320(13) . ?
Ag1 N1 2.1320(13) 2_666 ?
N1 C4 1.319(3) . ?
N1 C5 1.326(3) . ?
O1 C1 1.427(2) . ?
C1 C13 1.519(3) . ?
C1 C7 1.523(3) . ?
C1 C2 1.531(2) . ?
C2 C6 1.364(3) . ?
C2 C3 1.376(3) . ?
C3 C4 1.370(3) . ?
C5 C6 1.370(3) . ?
C7 C8 1.364(4) . ?
C7 C12 1.394(3) . ?
C8 C9 1.390(4) . ?
C9 C10 1.361(5) . ?
C10 C11 1.366(5) . ?
C11 C12 1.374(4) . ?
C13 C14 1.375(4) . ?
C13 C18 1.387(4) . ?
C14 C15 1.376(5) . ?
C15 C16 1.408(8) . ?
C16 C17 1.324(8) . ?
C17 C18 1.364(7) . ?
B F1 1.370(2) . ?
B F3 1.380(2) . ?
B F4 1.380(2) . ?
B F2 1.394(2) . ?
Ag2 N2 2.1249(14) . ?
Ag2 N2 2.1249(14) 2_557 ?
N2 C22 1.334(2) . ?
N2 C23 1.338(2) . ?
O2 C19 1.435(2) . ?
C19 C31 1.526(3) . ?
C19 C20 1.535(2) . ?
C19 C25 1.536(3) . ?
C20 C24 1.378(3) . ?
C20 C21 1.380(3) . ?
C21 C22 1.377(3) . ?
C23 C24 1.372(3) . ?
C25 C26 1.361(4) . ?
C25 C30 1.386(4) . ?
C26 C27 1.411(5) . ?
C27 C28 1.370(7) . ?
C28 C29 1.359(7) . ?
C29 C30 1.394(5) . ?
C31 C32 1.378(3) . ?
C31 C36 1.395(3) . ?
C32 C33 1.391(4) . ?
C33 C34 1.372(5) . ?
C34 C35 1.351(5) . ?
C35 C36 1.383(4) . ?

loop_
_geom_hbond_atom_site_label_D
_geom_hbond_atom_site_label_H
_geom_hbond_atom_site_label_A
_geom_hbond_distance_DH
_geom_hbond_distance_HA
_geom_hbond_distance_DA
_geom_hbond_angle_DHA
_geom_hbond_site_symmetry_A
O1 H1O F4 0.73(3) 2.07(3) 2.7456(19) 154(3) .
O2 H2O F2 0.74(2) 2.15(2) 2.849(2) 159(2) .
C4 H4 F2 0.93(3) 2.56(3) 3.360(2) 144(2) 1_565
C5 H5 F2 0.88(3) 2.67(3) 3.383(3) 140(2) 2_656
C22 H22 F3 1.01(2) 2.45(2) 3.408(2) 157.1(17) 1_455
C23 H23 F3 1.04(2) 2.80(2) 3.728(2) 149.8(17) 2_657
C23 H23 F4 1.04(2) 2.53(2) 3.149(2) 117.9(16) 2_657

loop_
_geom_torsion_atom_site_label_1
_geom_torsion_atom_site_label_2
_geom_torsion_atom_site_label_3
_geom_torsion_atom_site_label_4
_geom_torsion
_geom_torsion_site_symmetry_1
_geom_torsion_site_symmetry_2
_geom_torsion_site_symmetry_3
_geom_torsion_site_symmetry_4
_geom_torsion_publ_flag
C4 N1 N1 C5 2.3(3) . . 2_666 2_666 ?
C22 N2 N2 C23 -2.4(3) . . 2_557 2_557 ?
O1 C1 C2 C6 12.7(3) . . . . ?
O2 C19 C20 C24 30.0(2) . . . . ?
O1 C1 C1 O1 180.0 . . 2_666 2_666 ?
O2 C19 C19 O2 180.0 . . 2_557 2_557 ?
C6 C2 C1 O1 12.7(3) . . . . ?
C12 C7 C1 O1 66.3(3) . . . . ?
C18 C13 C1 O1 32.6(3) . . . . ?
C24 C20 C19 O2 30.0(2) . . . . ?
C32 C31 C19 O2 69.4(2) . . . . ?
C30 C25 C19 O2 2.8(3) . . . . ?
C1 C1 C19 C19 -109.46(3) 2_666 . . 2_557 ?
O1 F4 F2 O2 -56.55(8) . . . . ?
